data_2015957
loop_
_publ_author_name
'Yasodha, Vaduganathan'
'Govindarajan, Subbaiah'
'Low, John N.'
'Glidewell, Christopher'

_publ_section_title
;
 Cationic, neutral and anionic metal(II) complexes derived from
 4-oxo-4<i>H</i>-pyran-2,6-dicarboxylic acid (chelidonic acid)
;
_journal_coeditor_code LN3043
_journal_issue 5
_journal_name_full 'Acta Crystallographica Section C'
_journal_page_first m207
_journal_page_last m215
_journal_paper_doi 10.1107/S010827010701459X
_journal_volume 63
_journal_year 2007
_chemical_formula_iupac '[Cu (C7 H2 O6) (H2 O)4]'
_chemical_formula_moiety 'C7 H10 Cu O10'
_chemical_formula_sum 'C7 H10 Cu O10'
_chemical_formula_weight 317.70
_chemical_name_systematic
;
tetraaqua(4-oxo-4H-pyran-2,6-dicarboxylato)copper(II)
;
_space_group_IT_number 2
_symmetry_cell_setting triclinic
_symmetry_space_group_name_Hall '-P 1'
_symmetry_space_group_name_H-M 'P -1'
_atom_sites_solution_hydrogens geom
_atom_sites_solution_primary direct
_atom_sites_solution_secondary difmap
_cell_angle_alpha 94.237(9)
_cell_angle_beta 94.955(9)
_cell_angle_gamma 97.353(6)
_cell_formula_units_Z 2
_cell_length_a 4.9593(6)
_cell_length_b 9.8973(14)
_cell_length_c 10.4697(12)
_cell_measurement_reflns_used 2264
_cell_measurement_temperature 120(2)
_cell_measurement_theta_max 27.73
_cell_measurement_theta_min 2.98
_cell_volume 505.88(11)
_computing_cell_refinement 'DENZO (Otwinowski & Minor, 1997) and COLLECT'
_computing_data_collection 'COLLECT (Nonius, 1999)'
_computing_data_reduction 'DENZO and COLLECT'
_computing_molecular_graphics 'PLATON (Spek, 2003)'
_computing_publication_material 'SHELXL97 and PRPKAPPA (Ferguson, 1999)'
_computing_structure_refinement 'OSCAIL and SHELXL97 (Sheldrick, 1997)'
_computing_structure_solution 'OSCAIL (McArdle, 2003) and SHELXS97 (Sheldrick, 1997)'
_diffrn_ambient_temperature 120(2)
_diffrn_detector_area_resol_mean 9.091
_diffrn_measured_fraction_theta_full 0.980
_diffrn_measured_fraction_theta_max 0.947
_diffrn_measurement_device_type 'Bruker Nonius KappaCCD area-detector'
_diffrn_measurement_method '\f and \w'
_diffrn_radiation_monochromator graphite
_diffrn_radiation_source 'Bruker Nonius FR591 rotating anode'
_diffrn_radiation_type 'Mo K\a'
_diffrn_radiation_wavelength 0.71073
_diffrn_reflns_av_R_equivalents 0.0344
_diffrn_reflns_av_sigmaI/netI 0.0459
_diffrn_reflns_limit_h_max 6
_diffrn_reflns_limit_h_min -6
_diffrn_reflns_limit_k_max 12
_diffrn_reflns_limit_k_min -12
_diffrn_reflns_limit_l_max 13
_diffrn_reflns_limit_l_min -13
_diffrn_reflns_number 6400
_diffrn_reflns_theta_full 25.00
_diffrn_reflns_theta_max 27.73
_diffrn_reflns_theta_min 2.98
_diffrn_standards_decay_% 0
_diffrn_standards_number 0
_exptl_absorpt_coefficient_mu 2.211
_exptl_absorpt_correction_T_max 0.809
_exptl_absorpt_correction_T_min 0.777
_exptl_absorpt_correction_type multi-scan
_exptl_absorpt_process_details '(SADABS; Sheldrick, 2003)'
_exptl_crystal_colour green
_exptl_crystal_density_diffrn 2.086
_exptl_crystal_density_method 'not measured'
_exptl_crystal_description block
_exptl_crystal_F_000 322
_exptl_crystal_size_max 0.12
_exptl_crystal_size_mid 0.12
_exptl_crystal_size_min 0.10
_refine_diff_density_max 1.424
_refine_diff_density_min -1.419
_refine_ls_extinction_method none
_refine_ls_goodness_of_fit_ref 1.120
_refine_ls_hydrogen_treatment constr
_refine_ls_matrix_type full
_refine_ls_number_parameters 167
_refine_ls_number_reflns 2264
_refine_ls_number_restraints 0
_refine_ls_restrained_S_all 1.120
_refine_ls_R_factor_all 0.0572
_refine_ls_R_factor_gt 0.0520
_refine_ls_shift/su_max 0.000
_refine_ls_shift/su_mean 0.000
_refine_ls_structure_factor_coef Fsqd
_refine_ls_weighting_details 'w = 1/[\s^2^(Fo^2^)+(0.0763P)^2^+2.2295P] where P=(Fo^2^+2Fc^2^)/3'
_refine_ls_weighting_scheme calc
_refine_ls_wR_factor_gt 0.1500
_refine_ls_wR_factor_ref 0.1559
_reflns_number_gt 2043
_reflns_number_total 2264
_reflns_threshold_expression I>2\s(I)
_cod_data_source_file ln3043.cif
_cod_data_source_block IV
_cod_database_code 2015957
_cod_database_fobs_code 2015957

loop_
_symmetry_equiv_pos_as_xyz
'x, y, z'
'-x, -y, -z'

loop_
_atom_site_type_symbol
_atom_site_label
_atom_site_fract_x
_atom_site_fract_y
_atom_site_fract_z
_atom_site_U_iso_or_equiv
_atom_site_adp_type
_atom_site_calc_flag
_atom_site_refinement_flags
_atom_site_occupancy
Cu Cu1 0.0000 0.0000 0.5000 0.0106(2) Uani d S 1
O O1A 0.2978(6) -0.0275(3) 0.6286(3) 0.0144(6) Uani d . 1
O O1B 0.1358(8) -0.1487(3) 0.3266(4) 0.0238(8) Uani d . 1
Cu Cu2 0.5000 0.0000 0.0000 0.0108(2) Uani d S 1
O O2A 0.3739(7) 0.1700(3) -0.0507(3) 0.0175(7) Uani d . 1
O O2B 0.2379(6) -0.0106(3) 0.1229(3) 0.0179(7) Uani d . 1
O O1 0.5368(6) 0.2869(3) 0.2755(3) 0.0132(6) Uani d . 1
C C2 0.3774(8) 0.3563(4) 0.3476(4) 0.0119(8) Uani d . 1
C C21 0.2055(9) 0.2683(4) 0.4303(4) 0.0143(8) Uani d . 1
O O21 0.2528(6) 0.1442(3) 0.4337(3) 0.0140(6) Uani d . 1
O O22 0.0323(8) 0.3231(4) 0.4846(4) 0.0273(8) Uani d . 1
C C3 0.3702(9) 0.4924(4) 0.3446(4) 0.0150(8) Uani d . 1
C C4 0.5389(10) 0.5700(4) 0.2643(5) 0.0172(9) Uani d . 1
O O4 0.5466(9) 0.6975(4) 0.2634(4) 0.0292(9) Uani d . 1
C C5 0.7043(9) 0.4922(5) 0.1875(5) 0.0167(9) Uani d . 1
C C6 0.6990(8) 0.3571(4) 0.1981(4) 0.0122(8) Uani d . 1
C C61 0.8765(8) 0.2673(4) 0.1289(4) 0.0119(8) Uani d . 1
O O61 0.8556(6) 0.1442(3) 0.1577(3) 0.0149(6) Uani d . 1
O O62 1.0274(7) 0.3210(3) 0.0545(3) 0.0179(7) Uani d . 1
H H11A 0.4442 -0.0615 0.6064 0.022 Uiso d R 1
H H12A 0.2531 -0.0696 0.6963 0.022 Uiso d R 1
H H11B -0.0203 -0.2028 0.3091 0.036 Uiso d R 1
H H12B 0.2808 -0.1903 0.3401 0.036 Uiso d R 1
H H21A 0.2306 0.2025 -0.0229 0.026 Uiso d R 1
H H22A 0.4215 0.2072 -0.1206 0.026 Uiso d R 1
H H21B 0.1092 0.0428 0.1254 0.027 Uiso d R 1
H H22B 0.1985 -0.0713 0.1781 0.027 Uiso d R 1
H H3 0.2527 0.5364 0.3959 0.018 Uiso calc R 1
H H5 0.8165 0.5364 0.1296 0.020 Uiso calc R 1

loop_
_atom_site_aniso_label
_atom_site_aniso_U_11
_atom_site_aniso_U_22
_atom_site_aniso_U_33
_atom_site_aniso_U_12
_atom_site_aniso_U_13
_atom_site_aniso_U_23
Cu1 0.0075(3) 0.0116(4) 0.0133(4) 0.0006(3) 0.0033(3) 0.0042(3)
O1A 0.0110(13) 0.0164(15) 0.0167(15) 0.0024(11) 0.0022(11) 0.0058(12)
O1B 0.0273(18) 0.0173(16) 0.029(2) 0.0019(14) 0.0126(15) 0.0036(14)
Cu2 0.0090(3) 0.0124(4) 0.0123(4) 0.0028(3) 0.0042(3) 0.0032(3)
O2A 0.0182(15) 0.0187(16) 0.0192(17) 0.0081(12) 0.0096(13) 0.0070(13)
O2B 0.0155(15) 0.0210(16) 0.0211(17) 0.0093(13) 0.0078(12) 0.0098(13)
O1 0.0124(14) 0.0129(14) 0.0153(15) 0.0026(11) 0.0056(12) 0.0010(12)
C2 0.0120(18) 0.015(2) 0.0095(19) 0.0011(15) 0.0035(15) 0.0017(15)
C21 0.0140(19) 0.014(2) 0.015(2) -0.0009(15) 0.0058(16) 0.0019(16)
O21 0.0123(13) 0.0136(14) 0.0172(16) 0.0022(11) 0.0039(11) 0.0047(12)
O22 0.0300(19) 0.0164(16) 0.041(2) 0.0063(14) 0.0256(17) 0.0076(15)
C3 0.0152(19) 0.016(2) 0.015(2) 0.0053(16) 0.0036(16) 0.0017(16)
C4 0.023(2) 0.0099(19) 0.020(2) 0.0034(16) 0.0066(18) 0.0036(16)
O4 0.050(2) 0.0136(16) 0.029(2) 0.0093(16) 0.0218(18) 0.0053(14)
C5 0.019(2) 0.016(2) 0.016(2) 0.0031(17) 0.0083(17) 0.0033(17)
C6 0.0113(18) 0.014(2) 0.012(2) 0.0017(15) 0.0036(15) 0.0027(15)
C61 0.0100(18) 0.016(2) 0.010(2) 0.0041(15) 0.0015(15) -0.0009(15)
O61 0.0150(14) 0.0150(15) 0.0164(16) 0.0034(12) 0.0069(12) 0.0042(12)
O62 0.0205(16) 0.0170(16) 0.0190(17) 0.0048(12) 0.0122(13) 0.0047(12)

loop_
_atom_type_symbol
_atom_type_description
_atom_type_scat_dispersion_real
_atom_type_scat_dispersion_imag
_atom_type_scat_source
C C 0.0033 0.0016 'International Tables Vol C Tables 4.2.6.8 and 6.1.1.4'
H H 0.0000 0.0000 'International Tables Vol C Tables 4.2.6.8 and 6.1.1.4'
Cu Cu 0.3201 1.2651 'International Tables Vol C Tables 4.2.6.8 and 6.1.1.4'
O O 0.0106 0.0060 'International Tables Vol C Tables 4.2.6.8 and 6.1.1.4'

loop_
_geom_angle_atom_site_label_1
_geom_angle_atom_site_label_2
_geom_angle_atom_site_label_3
_geom_angle_site_symmetry_1
_geom_angle_site_symmetry_3
_geom_angle
_geom_angle_publ_flag
O1A Cu1 O1A . 2_556 180.0 no
O1A Cu1 O21 . . 88.68(13) no
O1A Cu1 O21 2_556 . 91.32(13) no
O1A Cu1 O21 . 2_556 91.32(13) no
O1A Cu1 O21 2_556 2_556 88.68(13) no
O21 Cu1 O21 . 2_556 180.00(13) no
Cu1 O1A H11A . . 121.8 no
Cu1 O1A H12A . . 117.6 no
H11A O1A H12A . . 104.6 no
H11B O1B H12B . . 115.4 no
O2B Cu2 O2B . 2_655 180.0(3) no
O2B Cu2 O2A . 2_655 91.08(13) no
O2B Cu2 O2A 2_655 2_655 88.92(13) no
O2B Cu2 O2A . . 88.92(13) no
O2B Cu2 O2A 2_655 . 91.08(13) no
O2A Cu2 O2A 2_655 . 180.00(19) no
Cu2 O2A H21A . . 124.2 no
Cu2 O2A H22A . . 122.0 no
H21A O2A H22A . . 111.2 no
Cu2 O2B H21B . . 122.9 no
Cu2 O2B H22B . . 131.3 no
H21B O2B H22B . . 105.2 no
C2 O1 C6 . . 118.5(3) no
O1 C2 C3 . . 122.9(4) no
O1 C2 C21 . . 114.1(4) no
C3 C2 C21 . . 123.0(4) no
O22 C21 O21 . . 127.4(4) no
O22 C21 C2 . . 116.3(4) no
O21 C21 C2 . . 116.3(4) no
C21 O21 Cu1 . . 123.0(3) no
C2 C3 C4 . . 120.2(4) no
C2 C3 H3 . . 119.9 no
C4 C3 H3 . . 119.9 no
O4 C4 C3 . . 122.0(4) no
O4 C4 C5 . . 122.7(4) no
C3 C4 C5 . . 115.3(4) no
C6 C5 C4 . . 120.0(4) no
C6 C5 H5 . . 120.0 no
C4 C5 H5 . . 120.0 no
C5 C6 O1 . . 123.0(4) no
C5 C6 C61 . . 124.5(4) no
O1 C6 C61 . . 112.4(3) no
O62 C61 O61 . . 127.3(4) no
O62 C61 C6 . . 117.4(4) no
O61 C61 C6 . . 115.3(4) no

loop_
_geom_bond_atom_site_label_1
_geom_bond_atom_site_label_2
_geom_bond_site_symmetry_2
_geom_bond_distance
_geom_bond_publ_flag
Cu1 O1A . 1.970(3) y
Cu1 O1A 2_556 1.970(3) no
Cu1 O21 . 1.982(3) y
Cu1 O21 2_556 1.982(3) no
Cu1 O1B . 2.447(4) y
Cu1 O1B 2_556 2.447(4) no
O1A H11A . 0.8797 no
O1A H12A . 0.8794 no
O1B H11B . 0.88 no
O1B H12B . 0.8798 no
Cu2 O2A 2_655 1.961(3) no
Cu2 O2A . 1.961(3) y
Cu2 O2B . 1.906(3) y
Cu2 O2B 2_655 1.906(3) no
Cu2 O61 . 2.525(3) y
Cu2 O61 2_655 2.525(3) no
O2A H21A . 0.88 no
O2A H22A . 0.8801 no
O2B H21B . 0.8801 no
O2B H22B . 0.88 no
O1 C2 . 1.353(5) no
O1 C6 . 1.357(5) no
C2 C3 . 1.355(6) no
C2 C21 . 1.511(6) no
C21 O22 . 1.230(6) no
C21 O21 . 1.282(5) no
C3 C4 . 1.432(6) no
C3 H3 . 0.95 no
C4 O4 . 1.258(6) no
C4 C5 . 1.449(6) no
C5 C6 . 1.346(6) no
C5 H5 . 0.95 no
C6 C61 . 1.518(6) no
C61 O62 . 1.228(6) no
C61 O61 . 1.271(5) no

loop_
_geom_hbond_atom_site_label_D
_geom_hbond_atom_site_label_H
_geom_hbond_atom_site_label_A
_geom_hbond_site_symmetry_A
_geom_hbond_distance_DH
_geom_hbond_distance_HA
_geom_hbond_distance_DA
_geom_hbond_angle_DHA
_geom_hbond_publ_flag
O1A H11A O21 2_656 0.88 1.86 2.743(4) 176 y
O1A H12A O61 2_656 0.88 1.84 2.715(4) 175 y
O1B H11B O4 1_445 0.88 2.24 3.110(6) 169 y
O1B H12B O4 1_545 0.88 2.01 2.790(5) 147 y
O2A H21A O62 1_455 0.88 1.83 2.672(4) 160 y
O2A H22A O4 2_665 0.88 1.83 2.699(5) 168 y
O2B H21B O61 1_455 0.88 1.75 2.618(4) 170 y
O2B H22B O1B . 0.88 1.82 2.666(5) 162 y

loop_
_geom_torsion_atom_site_label_1
_geom_torsion_atom_site_label_2
_geom_torsion_atom_site_label_3
_geom_torsion_atom_site_label_4
_geom_torsion_site_symmetry_1
_geom_torsion
_geom_torsion_publ_flag
C6 O1 C2 C3 . 0.9(6) no
C6 O1 C2 C21 . -179.9(4) no
O1 C2 C21 O22 . -171.0(4) no
C3 C2 C21 O22 . 8.2(7) no
O1 C2 C21 O21 . 7.6(6) no
C3 C2 C21 O21 . -173.2(4) no
O22 C21 O21 Cu1 . 13.4(7) no
C2 C21 O21 Cu1 . -165.0(3) no
O1A Cu1 O21 C21 . -121.0(3) no
O1A Cu1 O21 C21 2_556 59.0(3) no
O1 C2 C3 C4 . -1.0(7) no
C21 C2 C3 C4 . 179.8(4) no
C2 C3 C4 O4 . -176.8(5) no
C2 C3 C4 C5 . 1.6(7) no
O4 C4 C5 C6 . 176.2(5) no
C3 C4 C5 C6 . -2.2(7) no
C4 C5 C6 O1 . 2.3(7) no
C4 C5 C6 C61 . -176.0(4) no
C2 O1 C6 C5 . -1.5(6) no
C2 O1 C6 C61 . 176.9(3) no
C5 C6 C61 O62 . -2.9(6) no
O1 C6 C61 O62 . 178.7(4) no
C5 C6 C61 O61 . 175.4(4) no
O1 C6 C61 O61 . -3.0(5) no
